data_7101618
loop_
_publ_author_name
'Chen, Chun-Long'
'Beatty, Alicia M'

_publ_section_title
;
 From crystal engineering to cluster engineering: How to transform
 cadmium chloride from 2-D to 0-D.
;
_journal_issue 1
_journal_name_full 'Chemical communications (Cambridge, England)'
_journal_page_first 76
_journal_page_last 78
_journal_paper_doi 10.1039/b613761j
_journal_year 2007
_chemical_formula_sum 'C64 H88 Cl8 N8'
_chemical_formula_weight 1253.02
_chemical_name_systematic
;
?
;
_space_group_IT_number 14
_symmetry_cell_setting monoclinic
_symmetry_space_group_name_Hall '-P 2ybc'
_symmetry_space_group_name_H-M 'P 1 21/c 1'
_atom_sites_solution_hydrogens geom
_atom_sites_solution_primary direct
_atom_sites_solution_secondary difmap
_audit_creation_method SHELXL-97
_cell_angle_alpha 90.00
_cell_angle_beta 102.936(4)
_cell_angle_gamma 90.00
_cell_formula_units_Z 1
_cell_length_a 12.648(3)
_cell_length_b 16.387(3)
_cell_length_c 8.3423(17)
_cell_measurement_reflns_used 2797
_cell_measurement_temperature 300(2)
_cell_measurement_theta_max 22.708
_cell_measurement_theta_min 2.797
_cell_volume 1685.2(6)
_computing_cell_refinement SMART
_computing_data_collection 'SMART (Bruker,1998)'
_computing_data_reduction 'SAINT (Bruker, 1999)'
_computing_molecular_graphics 'SHELXTL (Bruker, 1998)'
_computing_publication_material SHELXTL
_computing_structure_refinement 'SHELXL-97 (Sheldrick, 1997)'
_computing_structure_solution 'SHELXS-97 (Sheldrick, 1990)'
_diffrn_ambient_temperature 300(2)
_diffrn_measured_fraction_theta_full 0.997
_diffrn_measured_fraction_theta_max 0.997
_diffrn_measurement_device_type 'CCD area detector'
_diffrn_measurement_method 'phi and omega scans'
_diffrn_radiation_monochromator graphite
_diffrn_radiation_source 'fine-focus sealed tube'
_diffrn_radiation_type MoK\a
_diffrn_radiation_wavelength 0.71073
_diffrn_reflns_av_R_equivalents 0.0330
_diffrn_reflns_av_sigmaI/netI 0.0294
_diffrn_reflns_limit_h_max 14
_diffrn_reflns_limit_h_min -14
_diffrn_reflns_limit_k_max 19
_diffrn_reflns_limit_k_min -19
_diffrn_reflns_limit_l_max 9
_diffrn_reflns_limit_l_min -9
_diffrn_reflns_number 12085
_diffrn_reflns_theta_full 25.01
_diffrn_reflns_theta_max 25.01
_diffrn_reflns_theta_min 2.07
_exptl_absorpt_coefficient_mu 0.378
_exptl_absorpt_correction_T_max 0.9490
_exptl_absorpt_correction_T_min 0.8453
_exptl_absorpt_correction_type none
_exptl_absorpt_process_details '(SADABS; Sheldrick, 1996)'
_exptl_crystal_colour 'pale yellow'
_exptl_crystal_density_diffrn 1.235
_exptl_crystal_density_method 'not measured'
_exptl_crystal_description block
_exptl_crystal_F_000 664
_exptl_crystal_size_max 0.46
_exptl_crystal_size_mid 0.36
_exptl_crystal_size_min 0.14
_refine_diff_density_max 0.472
_refine_diff_density_min -0.327
_refine_diff_density_rms 0.051
_refine_ls_extinction_method none
_refine_ls_goodness_of_fit_ref 1.039
_refine_ls_hydrogen_treatment none
_refine_ls_matrix_type full
_refine_ls_number_parameters 191
_refine_ls_number_reflns 2950
_refine_ls_number_restraints 0
_refine_ls_restrained_S_all 1.039
_refine_ls_R_factor_all 0.0662
_refine_ls_R_factor_gt 0.0449
_refine_ls_shift/su_max 0.000
_refine_ls_shift/su_mean 0.000
_refine_ls_structure_factor_coef Fsqd
_refine_ls_weighting_details 'calc w=1/[\s^2^(Fo^2^)+(0.0643P)^2^+1.1239P] where P=(Fo^2^+2Fc^2^)/3'
_refine_ls_weighting_scheme calc
_refine_ls_wR_factor_gt 0.1216
_refine_ls_wR_factor_ref 0.1370
_reflns_number_gt 2179
_reflns_number_total 2950
_reflns_threshold_expression >2sigma(I)
_cod_data_source_file b613761j.txt
_cod_data_source_block diethylbenzidinehydrochloride
_cod_depositor_comments
;
The following automatic conversions were performed:
'_symmetry_cell_setting' value 'Monoclinic' changed to 'monoclinic'
according to '/home/saulius/struct/CIF-dictionaries/cif_core.dic'
dictionary named 'cif_core.dic' version 2.4.1 from 2010-06-29.

Automatic conversion script
Id: cif_fix_enum 1527 2010-12-29 10:47:43Z saulius 
;
_cod_original_sg_symbol_H-M P2(1)/c
_cod_database_code 7101618

loop_
_symmetry_equiv_pos_as_xyz
'x, y, z'
'-x, y+1/2, -z+1/2'
'-x, -y, -z'
'x, -y-1/2, z-1/2'

loop_
_atom_site_label
_atom_site_type_symbol
_atom_site_fract_x
_atom_site_fract_y
_atom_site_fract_z
_atom_site_U_iso_or_equiv
_atom_site_adp_type
_atom_site_occupancy
_atom_site_symmetry_multiplicity
_atom_site_calc_flag
_atom_site_refinement_flags
Cl1 Cl -0.01311(5) 0.50272(4) 0.24705(8) 0.0469(2) Uani 1 1 d .
Cl2 Cl -0.00259(6) 0.23109(4) 0.21175(10) 0.0520(2) Uani 1 1 d .
N1 N -0.89158(17) 0.36766(14) -0.5301(3) 0.0488(6) Uani 1 1 d .
H1A H -0.9274 0.3858 -0.4568 0.073 Uiso 1 1 d R
H1B H -0.9057 0.3149 -0.5490 0.073 Uiso 1 1 d R
H1C H -0.9125 0.3955 -0.6235 0.073 Uiso 1 1 d R
N2 N -0.10191(16) 0.37746(14) -0.0292(3) 0.0441(6) Uani 1 1 d .
H2A H -0.0650 0.3887 -0.1057 0.066 Uiso 1 1 d R
H2B H -0.0874 0.3267 0.0068 0.066 Uiso 1 1 d R
H2C H -0.0825 0.4121 0.0544 0.066 Uiso 1 1 d R
C1 C -0.7740(2) 0.37894(17) -0.4653(4) 0.0438(7) Uani 1 1 d .
C2 C -0.6996(2) 0.3553(2) -0.5563(4) 0.0540(8) Uani 1 1 d .
C3 C -0.5907(2) 0.36540(19) -0.4810(4) 0.0522(8) Uani 1 1 d .
H3A H -0.5389 0.3506 -0.5391 0.063 Uiso 1 1 d R
C4 C -0.5555(2) 0.39644(18) -0.3241(3) 0.0455(7) Uani 1 1 d .
C5 C -0.4371(2) 0.39787(17) -0.2448(3) 0.0435(7) Uani 1 1 d .
C6 C -0.3601(2) 0.41530(19) -0.3345(3) 0.0486(7) Uani 1 1 d .
H6A H -0.3819 0.4316 -0.4438 0.058 Uiso 1 1 d R
C7 C -0.2511(2) 0.40840(18) -0.2625(3) 0.0478(7) Uani 1 1 d .
H7A H -0.1995 0.4192 -0.3234 0.057 Uiso 1 1 d R
C8 C -0.2190(2) 0.38555(16) -0.1002(3) 0.0411(6) Uani 1 1 d .
C9 C -0.2928(2) 0.37084(19) -0.0039(3) 0.0493(7) Uani 1 1 d .
C10 C -0.4018(2) 0.37732(18) -0.0807(4) 0.0504(7) Uani 1 1 d .
H10A H -0.4533 0.3673 -0.0191 0.060 Uiso 1 1 d R
C11 C -0.6330(2) 0.4210(2) -0.2404(4) 0.0529(8) Uani 1 1 d .
H11A H -0.6116 0.4433 -0.1356 0.063 Uiso 1 1 d R
C12 C -0.7417(2) 0.41213(19) -0.3112(4) 0.0531(8) Uani 1 1 d .
H12A H -0.7934 0.4287 -0.2543 0.064 Uiso 1 1 d R
C13 C -0.7319(3) 0.3184(3) -0.7267(4) 0.0883(14) Uani 1 1 d .
H13A H -0.7903 0.2808 -0.7273 0.106 Uiso 1 1 d R
H13B H -0.6712 0.2873 -0.7445 0.106 Uiso 1 1 d R
C14 C -0.7647(6) 0.3715(4) -0.8616(8) 0.0786(19) Uani 0.60 1 d P
H14A H -0.7828 0.3414 -0.9628 0.118 Uiso 0.60 1 d PR
H14B H -0.8269 0.4019 -0.8476 0.118 Uiso 0.60 1 d PR
H14C H -0.7063 0.4085 -0.8649 0.118 Uiso 0.60 1 d PR
C14' C -0.6745(13) 0.3526(9) -0.8443(15) 0.126(5) Uani 0.40 1 d P
H14D H -0.6965 0.3261 -0.9492 0.189 Uiso 0.40 1 d PR
H14E H -0.6937 0.4093 -0.8554 0.189 Uiso 0.40 1 d PR
H14F H -0.5974 0.3474 -0.8056 0.189 Uiso 0.40 1 d PR
C15 C -0.2559(3) 0.3471(3) 0.1749(4) 0.0780(11) Uani 1 1 d .
H15A H -0.2100 0.2993 0.1806 0.094 Uiso 1 1 d R
H15B H -0.2111 0.3909 0.2318 0.094 Uiso 1 1 d R
C16 C -0.3389(4) 0.3296(3) 0.2648(5) 0.0956(14) Uani 1 1 d .
H16A H -0.3054 0.3156 0.3763 0.143 Uiso 1 1 d R
H16B H -0.3823 0.2846 0.2135 0.143 Uiso 1 1 d R
H16C H -0.3840 0.3767 0.2637 0.143 Uiso 1 1 d R

loop_
_atom_site_aniso_label
_atom_site_aniso_U_11
_atom_site_aniso_U_22
_atom_site_aniso_U_33
_atom_site_aniso_U_23
_atom_site_aniso_U_13
_atom_site_aniso_U_12
Cl1 0.0414(4) 0.0467(4) 0.0527(4) 0.0017(3) 0.0109(3) 0.0023(3)
Cl2 0.0489(4) 0.0480(4) 0.0609(5) 0.0028(3) 0.0163(3) 0.0019(3)
N1 0.0318(12) 0.0597(15) 0.0517(15) 0.0123(11) 0.0024(10) -0.0021(10)
N2 0.0299(12) 0.0569(15) 0.0442(13) -0.0013(11) 0.0054(10) 0.0013(10)
C1 0.0275(13) 0.0502(16) 0.0493(17) 0.0105(13) -0.0004(12) 0.0008(11)
C2 0.0385(16) 0.078(2) 0.0445(17) 0.0021(15) 0.0069(13) -0.0099(15)
C3 0.0338(15) 0.078(2) 0.0451(17) -0.0032(15) 0.0104(13) -0.0055(14)
C4 0.0323(14) 0.0544(17) 0.0478(17) 0.0029(13) 0.0045(12) 0.0016(12)
C5 0.0305(14) 0.0517(17) 0.0463(16) -0.0037(13) 0.0046(12) 0.0021(12)
C6 0.0360(15) 0.0653(19) 0.0421(16) 0.0056(14) 0.0036(12) -0.0020(13)
C7 0.0335(14) 0.0646(19) 0.0455(16) 0.0012(14) 0.0089(12) -0.0060(13)
C8 0.0275(13) 0.0493(16) 0.0447(16) -0.0045(12) 0.0041(11) -0.0006(11)
C9 0.0345(15) 0.072(2) 0.0417(16) 0.0036(14) 0.0085(12) 0.0054(13)
C10 0.0311(14) 0.075(2) 0.0460(17) 0.0036(14) 0.0112(12) 0.0018(13)
C11 0.0367(16) 0.069(2) 0.0498(17) -0.0099(15) 0.0039(13) 0.0089(14)
C12 0.0303(15) 0.067(2) 0.061(2) -0.0064(16) 0.0085(13) 0.0089(13)
C13 0.056(2) 0.151(4) 0.058(2) -0.023(3) 0.0128(18) -0.037(2)
C14 0.079(5) 0.091(5) 0.063(4) 0.000(3) 0.011(4) -0.003(4)
C14' 0.144(13) 0.178(14) 0.072(8) -0.043(8) 0.057(9) -0.063(11)
C15 0.0429(19) 0.138(3) 0.053(2) 0.022(2) 0.0105(15) 0.009(2)
C16 0.101(3) 0.124(4) 0.066(3) 0.022(2) 0.028(2) 0.000(3)

loop_
_atom_type_symbol
_atom_type_description
_atom_type_scat_dispersion_real
_atom_type_scat_dispersion_imag
_atom_type_scat_source
C C 0.0033 0.0016 'International Tables Vol C Tables 4.2.6.8 and 6.1.1.4'
H H 0.0000 0.0000 'International Tables Vol C Tables 4.2.6.8 and 6.1.1.4'
N N 0.0061 0.0033 'International Tables Vol C Tables 4.2.6.8 and 6.1.1.4'
O O 0.0106 0.0060 'International Tables Vol C Tables 4.2.6.8 and 6.1.1.4'
Cl Cl 0.1484 0.1585 'International Tables Vol C Tables 4.2.6.8 and 6.1.1.4'
Cd Cd -0.8075 1.2024 'International Tables Vol C Tables 4.2.6.8 and 6.1.1.4'

loop_
_geom_angle_atom_site_label_1
_geom_angle_atom_site_label_2
_geom_angle_atom_site_label_3
_geom_angle
C1 N1 H1A 109.5
C1 N1 H1B 109.4
H1A N1 H1B 109.5
C1 N1 H1C 109.5
H1A N1 H1C 109.5
H1B N1 H1C 109.5
C8 N2 H2A 109.5
C8 N2 H2B 109.4
H2A N2 H2B 109.5
C8 N2 H2C 109.5
H2A N2 H2C 109.5
H2B N2 H2C 109.5
C12 C1 C2 121.8(2)
C12 C1 N1 117.2(3)
C2 C1 N1 121.0(3)
C1 C2 C3 116.4(3)
C1 C2 C13 123.4(3)
C3 C2 C13 120.2(3)
C4 C3 C2 123.2(3)
C4 C3 H3A 118.4
C2 C3 H3A 118.4
C3 C4 C11 118.1(3)
C3 C4 C5 120.2(3)
C11 C4 C5 121.6(3)
C10 C5 C6 118.4(2)
C10 C5 C4 120.2(2)
C6 C5 C4 121.3(2)
C7 C6 C5 120.2(3)
C7 C6 H6A 119.9
C5 C6 H6A 119.9
C8 C7 C6 119.9(3)
C8 C7 H7A 120.0
C6 C7 H7A 120.1
C7 C8 C9 122.0(2)
C7 C8 N2 118.0(2)
C9 C8 N2 120.0(2)
C8 C9 C10 116.6(3)
C8 C9 C15 121.3(3)
C10 C9 C15 122.1(3)
C5 C10 C9 122.9(3)
C5 C10 H10A 118.6
C9 C10 H10A 118.5
C12 C11 C4 120.3(3)
C12 C11 H11A 119.8
C4 C11 H11A 119.9
C1 C12 C11 120.2(3)
C1 C12 H12A 119.9
C11 C12 H12A 119.9
C14 C13 C14' 47.7(7)
C14 C13 C2 118.1(5)
C14' C13 C2 114.1(5)
C14 C13 H13A 107.6
C14' C13 H13A 137.8
C2 C13 H13A 107.9
C14 C13 H13B 107.8
C14' C13 H13B 64.1
C2 C13 H13B 107.5
H13A C13 H13B 107.4
C14' C14 C13 68.3(8)
C14' C14 H14A 90.4
C13 C14 H14A 110.7
C14' C14 H14B 159.0
C13 C14 H14B 109.0
H14A C14 H14B 109.5
C14' C14 H14C 55.3
C13 C14 H14C 108.7
H14A C14 H14C 109.5
H14B C14 H14C 109.5
C14' C14 H14D 41.2
C13 C14 H14D 89.1
H14A C14 H14D 49.2
H14B C14 H14D 157.1
H14C C14 H14D 76.2
C14' C14 H14E 50.6
C13 C14 H14E 102.8
H14A C14 H14E 111.6
H14B C14 H14E 113.0
H14C C14 H14E 6.0
H14D C14 H14E 74.8
C14 C14' C13 64.0(7)
C14 C14' H13B 100.5
C13 C14' H13B 39.8
C14 C14' H14A 39.5
C13 C14' H14A 83.0
H13B C14' H14A 101.9
C14 C14' H14C 52.1
C13 C14' H14C 103.0
H13B C14' H14C 141.9
H14A C14' H14C 74.2
C14 C14' H14D 86.0
C13 C14' H14D 110.7
H13B C14' H14D 99.6
H14A C14' H14D 46.6
H14C C14' H14D 103.5
C14 C14' H14E 60.5
C13 C14' H14E 106.5
H13B C14' H14E 143.0
H14A C14' H14E 83.2
H14C C14' H14E 9.2
H14D C14' H14E 109.5
C14 C14' H14F 164.2
C13 C14' H14F 111.2
H13B C14' H14F 80.5
H14A C14' H14F 156.1
H14C C14' H14F 118.5
H14D C14' H14F 109.5
H14E C14' H14F 109.5
C16 C15 C9 117.5(3)
C16 C15 H15A 108.0
C9 C15 H15A 107.8
C16 C15 H15B 107.8
C9 C15 H15B 108.1
H15A C15 H15B 107.2
C15 C16 H16A 109.6
C15 C16 H16B 109.3
H16A C16 H16B 109.5
C15 C16 H16C 109.5
H16A C16 H16C 109.5
H16B C16 H16C 109.5

loop_
_geom_bond_atom_site_label_1
_geom_bond_atom_site_label_2
_geom_bond_distance
N1 C1 1.476(3)
N1 H1A 0.8901
N1 H1B 0.8900
N1 H1C 0.8900
N2 C8 1.472(3)
N2 H2A 0.8901
N2 H2B 0.8900
N2 H2C 0.8900
C1 C12 1.371(4)
C1 C2 1.389(4)
C2 C3 1.390(4)
C2 C13 1.515(5)
C3 C4 1.382(4)
C3 H3A 0.9300
C4 C11 1.384(4)
C4 C5 1.495(4)
C5 C10 1.383(4)
C5 C6 1.385(4)
C6 C7 1.379(4)
C6 H6A 0.9300
C7 C8 1.376(4)
C7 H7A 0.9300
C8 C9 1.382(4)
C9 C10 1.389(4)
C9 C15 1.510(4)
C10 H10A 0.9302
C11 C12 1.378(4)
C11 H11A 0.9300
C12 H12A 0.9299
C13 C14 1.410(7)
C13 C14' 1.457(12)
C13 H13A 0.9601
C13 H13B 0.9600
C14 C14' 1.160(15)
C14 H14A 0.9600
C14 H14B 0.9602
C14 H14C 0.9600
C14 H14D 1.4530
C14 H14E 1.0826
C14' H13B 1.3504
C14' H14A 1.5103
C14' H14C 0.9997
C14' H14D 0.9599
C14' H14E 0.9601
C14' H14F 0.9600
C15 C16 1.449(5)
C15 H15A 0.9699
C15 H15B 0.9700
C16 H16A 0.9600
C16 H16B 0.9600
C16 H16C 0.9600

loop_
_geom_hbond_atom_site_label_D
_geom_hbond_atom_site_label_H
_geom_hbond_atom_site_label_A
_geom_hbond_distance_DH
_geom_hbond_distance_HA
_geom_hbond_distance_DA
_geom_hbond_angle_DHA
_geom_hbond_site_symmetry_A
N2 H2A Cl1 0.89 2.46 3.234(2) 145.5 3_565
N2 H2A Cl2 0.89 2.71 3.260(2) 121.3 4_565
N2 H2B Cl2 0.89 2.39 3.200(2) 151.7 .
N2 H2C Cl1 0.89 2.22 3.103(2) 171.5 .
N1 H1A Cl2 0.89 2.67 3.151(2) 114.7 4_465
N1 H1A Cl1 0.89 2.75 3.580(3) 156.0 3_465
N1 H1B Cl2 0.89 2.50 3.204(3) 135.8 1_454
N1 H1C Cl1 0.89 2.29 3.072(2) 146.0 1_454
